data_7018589
loop_
_publ_author_name
'Zhao, Jiong-Peng'
'Zhao, Ran'
'Yang, Qian'
'Song, Wei-Chao'
'Hu, Bo-Wen'
'Zhang, Xiao-Feng'
'Bu, Xian-He'

_publ_section_title
;
 One pot synthesis of heterometallic 3d-3d azido architectures: assembling
 strategy and magnetic properties.
;
_journal_issue 16
_journal_name_full 'Dalton transactions (Cambridge, England : 2003)'
_journal_page_first 4852
_journal_page_last 4858
_journal_paper_doi 10.1039/c2dt12183b
_journal_volume 41
_journal_year 2012
_chemical_formula_sum 'C12 H8 Cu N8 Ni O4'
_chemical_formula_weight 450.51
_chemical_name_systematic
;
?
;
_space_group_IT_number 14
_symmetry_cell_setting monoclinic
_symmetry_space_group_name_Hall '-P 2ybc'
_symmetry_space_group_name_H-M 'P 1 21/c 1'
_atom_sites_solution_hydrogens geom
_atom_sites_solution_primary direct
_atom_sites_solution_secondary difmap
_audit_creation_method SHELXL-97
_cell_angle_alpha 90.00
_cell_angle_beta 105.33(3)
_cell_angle_gamma 90.00
_cell_formula_units_Z 4
_cell_length_a 12.885(3)
_cell_length_b 16.966(3)
_cell_length_c 7.1856(14)
_cell_measurement_temperature 293(2)
_cell_volume 1514.9(6)
_computing_cell_refinement 'Bruker XSCANS'
_computing_data_collection 'Bruker XSCANS'
_computing_data_reduction 'Bruker SHELXTL'
_computing_molecular_graphics 'Bruker SHELXTL'
_computing_publication_material 'Bruker SHELXTL'
_computing_structure_refinement 'SHELXL-97 (Sheldrick, 1997)'
_computing_structure_solution 'SHELXS-97 (Sheldrick, 1990)'
_diffrn_ambient_temperature 293(2)
_diffrn_measured_fraction_theta_full 0.999
_diffrn_measured_fraction_theta_max 0.999
_diffrn_measurement_device_type 'Bruker P4'
_diffrn_measurement_method '\w scans'
_diffrn_radiation_monochromator graphite
_diffrn_radiation_source 'fine-focus sealed tube'
_diffrn_radiation_type MoK\a
_diffrn_radiation_wavelength 0.71073
_diffrn_reflns_av_R_equivalents 0.0415
_diffrn_reflns_av_sigmaI/netI 0.0311
_diffrn_reflns_limit_h_max 15
_diffrn_reflns_limit_h_min -15
_diffrn_reflns_limit_k_max 20
_diffrn_reflns_limit_k_min -20
_diffrn_reflns_limit_l_max 8
_diffrn_reflns_limit_l_min -8
_diffrn_reflns_number 12738
_diffrn_reflns_theta_full 25.01
_diffrn_reflns_theta_max 25.01
_diffrn_reflns_theta_min 3.18
_exptl_absorpt_coefficient_mu 2.688
_exptl_absorpt_correction_type none
_exptl_crystal_density_diffrn 1.975
_exptl_crystal_density_method 'not measured'
_exptl_crystal_F_000 900
_refine_diff_density_max 0.307
_refine_diff_density_min -0.351
_refine_diff_density_rms 0.069
_refine_ls_extinction_method none
_refine_ls_goodness_of_fit_ref 1.157
_refine_ls_hydrogen_treatment mixed
_refine_ls_matrix_type full
_refine_ls_number_parameters 235
_refine_ls_number_reflns 2669
_refine_ls_number_restraints 0
_refine_ls_restrained_S_all 1.157
_refine_ls_R_factor_all 0.0486
_refine_ls_R_factor_gt 0.0374
_refine_ls_shift/su_max 0.001
_refine_ls_shift/su_mean 0.000
_refine_ls_structure_factor_coef Fsqd
_refine_ls_weighting_details 'calc w=1/[\s^2^(Fo^2^)+(0.0188P)^2^+1.7737P] where P=(Fo^2^+2Fc^2^)/3'
_refine_ls_weighting_scheme calc
_refine_ls_wR_factor_gt 0.0636
_refine_ls_wR_factor_ref 0.0662
_reflns_number_gt 2321
_reflns_number_total 2669
_reflns_threshold_expression >2sigma(I)
_cod_data_source_file c2dt12183b.txt
_cod_data_source_block 1
_cod_depositor_comments
;
The following automatic conversions were performed:

'_symmetry_cell_setting' value 'Monoclinic' changed to 'monoclinic'
according to /home/saulius/struct/CIF-dictionaries/cif_core.dic
dictionary named 'cif_core.dic' version 2.4.1 from 2010-06-29.

Automatic conversion script
Id: cif_fix_values 1715 2011-07-08 13:25:40Z adriana 
;
_cod_original_cell_volume 1514.9(5)
_cod_original_sg_symbol_H-M P2(1)/c
_cod_database_code 7018589

loop_
_symmetry_equiv_pos_as_xyz
'x, y, z'
'-x, y+1/2, -z+1/2'
'-x, -y, -z'
'x, -y-1/2, z-1/2'

loop_
_atom_site_label
_atom_site_type_symbol
_atom_site_fract_x
_atom_site_fract_y
_atom_site_fract_z
_atom_site_U_iso_or_equiv
_atom_site_adp_type
_atom_site_occupancy
_atom_site_symmetry_multiplicity
_atom_site_calc_flag
_atom_site_refinement_flags
Ni1 Ni 0.75808(3) 0.92443(2) 0.55372(7) 0.02152(12) Uani 1 1 d .
O1 O 0.36307(18) 1.05461(13) 0.3184(3) 0.0259(5) Uani 1 1 d .
N1 N 0.6970(2) 0.80921(17) 0.4672(5) 0.0338(8) Uani 1 1 d .
C1 C 0.3997(3) 1.09490(19) 0.2027(5) 0.0244(8) Uani 1 1 d .
Cu1 Cu 0.77177(3) 0.71662(2) 0.38585(7) 0.02789(13) Uani 1 1 d .
O2 O 0.35590(19) 1.15454(14) 0.1055(4) 0.0331(6) Uani 1 1 d .
N2 N 0.5972(3) 0.80721(16) 0.4253(5) 0.0326(7) Uani 1 1 d .
C2 C 0.5099(3) 1.07136(19) 0.1827(5) 0.0235(7) Uani 1 1 d .
O3 O 1.1033(2) 1.22287(15) 0.6370(6) 0.0660(11) Uani 1 1 d .
N3 N 0.5044(3) 0.8081(2) 0.3899(6) 0.0501(10) Uani 1 1 d .
C3 C 0.5616(3) 1.00621(19) 0.2864(5) 0.0253(8) Uani 1 1 d .
H3A H 0.5236 0.9763 0.3546 0.030 Uiso 1 1 calc R
O4 O 1.11913(19) 1.09448(13) 0.5722(4) 0.0320(6) Uani 1 1 d .
N4 N 0.8482(2) 0.87864(17) 0.8278(5) 0.0357(8) Uani 1 1 d .
C4 C 0.7153(3) 1.0260(2) 0.1851(5) 0.0306(9) Uani 1 1 d .
H4A H 0.7843 1.0106 0.1834 0.037 Uiso 1 1 calc R
N5 N 0.9457(3) 0.88492(17) 0.8635(5) 0.0336(8) Uani 1 1 d .
C5 C 0.6698(3) 1.0907(2) 0.0768(6) 0.0348(9) Uani 1 1 d .
H5A H 0.7082 1.1180 0.0046 0.042 Uiso 1 1 calc R
N6 N 1.0374(3) 0.8938(2) 0.8939(5) 0.0495(10) Uani 1 1 d .
C6 C 0.5659(3) 1.1150(2) 0.0759(5) 0.0312(9) Uani 1 1 d .
H6A H 0.5350 1.1591 0.0061 0.037 Uiso 1 1 calc R
N7 N 0.8187(2) 1.04122(16) 0.6297(4) 0.0247(7) Uani 1 1 d .
C7 C 1.0708(3) 1.1523(2) 0.6144(6) 0.0312(9) Uani 1 1 d .
N8 N 0.6632(2) 0.98411(16) 0.2938(4) 0.0279(7) Uani 1 1 d .
C8 C 0.9578(3) 1.13775(19) 0.6351(5) 0.0282(8) Uani 1 1 d .
C9 C 0.8879(3) 1.1986(2) 0.6495(6) 0.0412(10) Uani 1 1 d .
H9A H 0.9105 1.2508 0.6552 0.049 Uiso 1 1 calc R
C10 C 0.7831(3) 1.1798(2) 0.6551(6) 0.0404(10) Uani 1 1 d .
H10A H 0.7352 1.2193 0.6673 0.049 Uiso 1 1 calc R
C11 C 0.7514(3) 1.1011(2) 0.6424(5) 0.0318(9) Uani 1 1 d .
H11A H 0.6810 1.0891 0.6425 0.038 Uiso 1 1 calc R
C12 C 0.9198(3) 1.06035(19) 0.6286(5) 0.0259(8) Uani 1 1 d .
H12A H 0.9672 1.0197 0.6231 0.031 Uiso 1 1 calc R

loop_
_atom_site_aniso_label
_atom_site_aniso_U_11
_atom_site_aniso_U_22
_atom_site_aniso_U_33
_atom_site_aniso_U_23
_atom_site_aniso_U_13
_atom_site_aniso_U_12
Ni1 0.0162(2) 0.0155(2) 0.0352(3) 0.0003(2) 0.01097(18) 0.00034(17)
O1 0.0232(13) 0.0219(12) 0.0367(15) 0.0074(11) 0.0151(11) 0.0038(10)
N1 0.0212(17) 0.0240(16) 0.060(2) -0.0072(15) 0.0169(15) -0.0024(13)
C1 0.0234(19) 0.0184(18) 0.033(2) -0.0028(16) 0.0098(16) 0.0013(14)
Cu1 0.0238(2) 0.0181(2) 0.0463(3) -0.0082(2) 0.0171(2) -0.00466(17)
O2 0.0307(14) 0.0247(13) 0.0501(17) 0.0135(12) 0.0216(12) 0.0108(11)
N2 0.033(2) 0.0179(16) 0.048(2) -0.0027(14) 0.0133(16) -0.0006(13)
C2 0.0219(18) 0.0197(17) 0.031(2) -0.0025(16) 0.0102(15) 0.0000(14)
O3 0.0467(18) 0.0237(15) 0.148(3) -0.0266(18) 0.061(2) -0.0167(13)
N3 0.025(2) 0.041(2) 0.084(3) -0.002(2) 0.0115(18) 0.0019(15)
C3 0.0206(18) 0.0222(18) 0.036(2) -0.0007(16) 0.0127(16) -0.0006(14)
O4 0.0230(13) 0.0234(13) 0.0541(17) -0.0052(12) 0.0184(12) -0.0005(10)
N4 0.0212(17) 0.0236(16) 0.065(2) 0.0134(16) 0.0158(16) 0.0026(13)
C4 0.025(2) 0.032(2) 0.039(2) -0.0012(18) 0.0152(17) 0.0034(16)
N5 0.034(2) 0.0221(16) 0.045(2) 0.0062(15) 0.0112(16) 0.0018(14)
C5 0.034(2) 0.041(2) 0.037(2) 0.0071(19) 0.0211(18) -0.0013(18)
N6 0.026(2) 0.052(2) 0.067(3) 0.013(2) 0.0052(18) -0.0024(16)
C6 0.033(2) 0.028(2) 0.036(2) 0.0065(17) 0.0146(18) 0.0068(16)
N7 0.0249(16) 0.0206(15) 0.0313(17) 0.0013(13) 0.0124(13) 0.0008(12)
C7 0.027(2) 0.024(2) 0.047(2) -0.0063(18) 0.0160(18) -0.0048(16)
N8 0.0206(16) 0.0265(16) 0.0386(18) 0.0013(14) 0.0112(14) 0.0052(12)
C8 0.0236(19) 0.0215(18) 0.044(2) -0.0035(17) 0.0162(17) -0.0014(15)
C9 0.035(2) 0.024(2) 0.073(3) -0.006(2) 0.028(2) -0.0029(17)
C10 0.034(2) 0.025(2) 0.071(3) -0.002(2) 0.028(2) 0.0080(17)
C11 0.025(2) 0.031(2) 0.044(2) 0.0001(18) 0.0180(18) -0.0024(16)
C12 0.0221(19) 0.0208(18) 0.036(2) 0.0001(16) 0.0101(16) 0.0014(14)

loop_
_atom_type_symbol
_atom_type_description
_atom_type_scat_dispersion_real
_atom_type_scat_dispersion_imag
_atom_type_scat_source
C C 0.0033 0.0016 'International Tables Vol C Tables 4.2.6.8 and 6.1.1.4'
H H 0.0000 0.0000 'International Tables Vol C Tables 4.2.6.8 and 6.1.1.4'
N N 0.0061 0.0033 'International Tables Vol C Tables 4.2.6.8 and 6.1.1.4'
O O 0.0106 0.0060 'International Tables Vol C Tables 4.2.6.8 and 6.1.1.4'
Ni Ni 0.3393 1.1124 'International Tables Vol C Tables 4.2.6.8 and 6.1.1.4'
Cu Cu 0.3201 1.2651 'International Tables Vol C Tables 4.2.6.8 and 6.1.1.4'

loop_
_geom_angle_atom_site_label_1
_geom_angle_atom_site_label_2
_geom_angle_atom_site_label_3
_geom_angle
_geom_angle_site_symmetry_1
_geom_angle_site_symmetry_3
O1 Ni1 O4 178.84(10) 3_676 3_776
O1 Ni1 N1 91.34(10) 3_676 .
O4 Ni1 N1 89.80(10) 3_776 .
O1 Ni1 N7 89.71(10) 3_676 .
O4 Ni1 N7 89.15(10) 3_776 .
N1 Ni1 N7 177.91(12) . .
O1 Ni1 N4 86.71(11) 3_676 .
O4 Ni1 N4 93.16(11) 3_776 .
N1 Ni1 N4 90.23(12) . .
N7 Ni1 N4 91.63(11) . .
O1 Ni1 N8 89.00(10) 3_676 .
O4 Ni1 N8 91.02(10) 3_776 .
N1 Ni1 N8 95.47(12) . .
N7 Ni1 N8 82.74(11) . .
N4 Ni1 N8 172.95(11) . .
C1 O1 Ni1 131.8(2) . 3_676
N2 N1 Cu1 117.0(2) . .
N2 N1 Ni1 112.0(2) . .
Cu1 N1 Ni1 129.17(14) . .
O1 C1 O2 127.2(3) . .
O1 C1 C2 116.2(3) . .
O2 C1 C2 116.6(3) . .
O3 Cu1 O2 177.06(13) 3_776 2_645
O3 Cu1 N4 86.84(11) 3_776 4_575
O2 Cu1 N4 92.05(11) 2_645 4_575
O3 Cu1 N1 94.76(11) 3_776 .
O2 Cu1 N1 86.56(11) 2_645 .
N4 Cu1 N1 175.16(14) 4_575 .
C1 O2 Cu1 131.3(2) . 2_655
N3 N2 N1 177.4(4) . .
C6 C2 C3 117.9(3) . .
C6 C2 C1 123.0(3) . .
C3 C2 C1 118.9(3) . .
C7 O3 Cu1 137.7(2) . 3_776
N8 C3 C2 124.1(3) . .
C7 O4 Ni1 136.8(2) . 3_776
N5 N4 Cu1 124.4(2) . 4_576
N5 N4 Ni1 116.0(2) . .
Cu1 N4 Ni1 107.93(14) 4_576 .
N8 C4 C5 122.6(3) . .
N6 N5 N4 177.3(4) . .
C4 C5 C6 119.9(3) . .
C2 C6 C5 118.3(3) . .
C12 N7 C11 117.2(3) . .
C12 N7 Ni1 120.6(2) . .
C11 N7 Ni1 120.9(2) . .
O4 C7 O3 127.5(3) . .
O4 C7 C8 116.7(3) . .
O3 C7 C8 115.7(3) . .
C3 N8 C4 117.0(3) . .
C3 N8 Ni1 118.6(2) . .
C4 N8 Ni1 118.9(2) . .
C9 C8 C12 118.1(3) . .
C9 C8 C7 122.8(3) . .
C12 C8 C7 119.0(3) . .
C8 C9 C10 118.8(3) . .
C11 C10 C9 119.1(3) . .
N7 C11 C10 122.8(3) . .
N7 C12 C8 123.9(3) . .

loop_
_geom_bond_atom_site_label_1
_geom_bond_atom_site_label_2
_geom_bond_distance
_geom_bond_site_symmetry_2
Ni1 O1 2.041(2) 3_676
Ni1 O4 2.045(2) 3_776
Ni1 N1 2.137(3) .
Ni1 N7 2.147(3) .
Ni1 N4 2.150(3) .
Ni1 N8 2.191(3) .
O1 C1 1.261(4) .
O1 Ni1 2.041(2) 3_676
N1 N2 1.241(4) .
N1 Cu1 2.009(3) .
C1 O2 1.273(4) .
C1 C2 1.518(4) .
Cu1 O3 1.953(3) 3_776
Cu1 O2 1.968(2) 2_645
Cu1 N4 1.993(3) 4_575
O2 Cu1 1.968(2) 2_655
N2 N3 1.155(4) .
C2 C6 1.397(5) .
C2 C3 1.400(5) .
O3 C7 1.264(4) .
O3 Cu1 1.953(3) 3_776
C3 N8 1.349(4) .
O4 C7 1.243(4) .
O4 Ni1 2.045(2) 3_776
N4 N5 1.219(4) .
N4 Cu1 1.993(3) 4_576
C4 N8 1.357(4) .
C4 C5 1.384(5) .
N5 N6 1.154(4) .
C5 C6 1.399(5) .
N7 C12 1.344(4) .
N7 C11 1.355(4) .
C7 C8 1.521(5) .
C8 C9 1.392(5) .
C8 C12 1.398(5) .
C9 C10 1.399(5) .
C10 C11 1.391(5) .
